data_1521748
loop_
_publ_author_name
'Pertierra, P.'
'Salvado, M.A.'
'Garcia-Granda, S.'
'Clearfield, A.'
'Trabajo, C.'
'Bortun, A.I.'
'Garcia, J.R.'

_publ_section_title
;
 Synthesis, characterization and X-ray powder structure of K2 Zr Ge2 O7
;
_journal_name_full 'Journal of Solid State Chemistry'
_journal_page_first 41
_journal_page_last 49
_journal_volume 148
_journal_year 1999
_chemical_formula_sum 'Ge2 K2 O7 Zr'
_chemical_name_systematic 'K2 Zr (Ge2 O7)'
_space_group_IT_number 15
_symmetry_space_group_name_Hall '-C 2yc'
_symmetry_space_group_name_H-M 'C 1 2/c 1'
_cell_angle_alpha 90
_cell_angle_beta 105.169
_cell_angle_gamma 90
_cell_formula_units_Z 4
_cell_length_a 9.9619
_cell_length_b 5.5578
_cell_length_c 12.9555
_cell_volume 692.305
_citation_journal_id_ASTM JSSCBI
_cod_data_source_file Pertierra_JSSCBI_1999_409.cif
_cod_data_source_block Ge2K2O7Zr1
_cod_original_cell_volume 692.3054
_cod_original_formula_sum 'Ge2 K2 O7 Zr1'
_cod_database_code 1521748

loop_
_symmetry_equiv_pos_as_xyz
x,y,z
-x,y,-z+1/2
-x,-y,-z
x,-y,z-1/2
x+1/2,y+1/2,z
-x+1/2,y+1/2,-z+1/2
-x+1/2,-y+1/2,-z
x+1/2,-y+1/2,z-1/2

loop_
_atom_site_label
_atom_site_type_symbol
_atom_site_fract_x
_atom_site_fract_y
_atom_site_fract_z
_atom_site_occupancy
_atom_site_U_iso_or_equiv
Zr1 Zr+4 0.25 0.75 0 1 0.0
O4 O-2 0 0.858 0.25 1 0.0
O3 O-2 0.8809 0.447 0.1264 1 0.0
O1 O-2 0.1275 0.664 0.1028 1 0.0
Ge1 Ge+4 -0.036 0.7193 0.1218 1 0.0
O2 O-2 0.8709 0.95 0.0436 1 0.0
K1 K+1 0.1502 0.211 0.1802 1 0.0
